data_1573814
_journal_paper_doi 10.1039/D4CP04569F
_chemical_formula_moiety 'C28 H38 Cu2 N8, 4(Cl O4)'
_chemical_formula_sum 'C28 H38 Cl4 Cu2 N8 O16'
_chemical_formula_weight 1011.54
_space_group_crystal_system triclinic
_space_group_IT_number 2
_space_group_name_Hall '-P 1'
_space_group_name_H-M_alt 'P -1'
_atom_sites_solution_hydrogens geom
_audit_creation_date 2025-01-24
_audit_creation_method
;
Olex2 1.5
(compiled 2023.08.24 svn.re1ec1418 for OlexSys, GUI svn.r6817)
;
_audit_update_record
;
2025-01-27 deposited with the CCDC.	2025-01-29 downloaded from the CCDC.
;
_cell_angle_alpha 82.830(4)
_cell_angle_beta 75.916(4)
_cell_angle_gamma 61.704(4)
_cell_formula_units_Z 1
_cell_length_a 8.0801(13)
_cell_length_b 8.3872(14)
_cell_length_c 16.325(3)
_cell_measurement_reflns_used 5435
_cell_measurement_temperature 150(2)
_cell_measurement_theta_max 23.17
_cell_measurement_theta_min 2.57
_cell_volume 944.8(3)
_computing_cell_refinement 'SAINT v8.37A (Bruker, 2015)'
_computing_data_reduction 'SAINT v8.37A (Bruker, 2015)'
_computing_molecular_graphics 'Olex2 1.5 (Dolomanov et al., 2009)'
_computing_publication_material 'Olex2 1.5 (Dolomanov et al., 2009)'
_computing_structure_refinement 'XL  (Sheldrick, 2008)'
_computing_structure_solution 'olex2.solve 1.5 (Bourhis et al., 2015)'
_diffrn_ambient_temperature 150.15
_diffrn_measured_fraction_theta_full 0.996
_diffrn_measured_fraction_theta_max 0.996
_diffrn_measurement_device_type 'Bruker APEX-II CCD'
_diffrn_measurement_method '\f and \w scans'
_diffrn_radiation_type MoK\a
_diffrn_radiation_wavelength 0.71073
_diffrn_reflns_av_R_equivalents 0.1597
_diffrn_reflns_av_unetI/netI 0.1580
_diffrn_reflns_Laue_measured_fraction_full 0.996
_diffrn_reflns_Laue_measured_fraction_max 0.996
_diffrn_reflns_limit_h_max 9
_diffrn_reflns_limit_h_min -8
_diffrn_reflns_limit_k_max 9
_diffrn_reflns_limit_k_min -9
_diffrn_reflns_limit_l_max 19
_diffrn_reflns_limit_l_min -18
_diffrn_reflns_number 13716
_diffrn_reflns_point_group_measured_fraction_full 0.996
_diffrn_reflns_point_group_measured_fraction_max 0.996
_diffrn_reflns_theta_full 25.025
_diffrn_reflns_theta_max 25.025
_diffrn_reflns_theta_min 2.573
_exptl_absorpt_coefficient_mu 1.492
_exptl_absorpt_correction_T_max 0.7452
_exptl_absorpt_correction_T_min 0.4128
_exptl_absorpt_correction_type multi-scan
_exptl_absorpt_process_details
;
SADABS-2016/2 (Bruker,2016/2) was used for absorption correction.
wR2(int) was 0.1127 before and 0.0810 after correction.
The Ratio of minimum to maximum transmission is 0.7656.
The \l/2 correction factor is Not present.
;
_exptl_crystal_colour Blue
_exptl_crystal_density_diffrn 1.778
_exptl_crystal_description Plate
_exptl_crystal_F_000 516
_exptl_crystal_size_max 0.413
_exptl_crystal_size_mid 0.321
_exptl_crystal_size_min 0.158
_refine_diff_density_max 1.210
_refine_diff_density_min -0.834
_refine_diff_density_rms 0.163
_refine_ls_extinction_method none
_refine_ls_goodness_of_fit_ref 1.052
_refine_ls_hydrogen_treatment constr
_refine_ls_matrix_type full
_refine_ls_number_parameters 248
_refine_ls_number_reflns 3320
_refine_ls_number_restraints 15
_refine_ls_restrained_S_all 1.051
_refine_ls_R_factor_all 0.1672
_refine_ls_R_factor_gt 0.1010
_refine_ls_shift/su_max 0.000
_refine_ls_shift/su_mean 0.000
_refine_ls_structure_factor_coef Fsqd
_refine_ls_weighting_details 'w=1/[\s^2^(Fo^2^)+(0.0756P)^2^+10.6660P] where P=(Fo^2^+2Fc^2^)/3'
_refine_ls_weighting_scheme calc
_refine_ls_wR_factor_gt 0.2081
_refine_ls_wR_factor_ref 0.2360
_reflns_Friedel_coverage 0.000
_reflns_number_gt 2067
_reflns_number_total 3320
_reflns_threshold_expression 'I > 2\s(I)'
_cod_data_source_file d4cp04569f3.cif
_cod_data_source_block Cu2L2B4
_cod_database_code 1573814
_shelx_shelxl_version_number 2014/7
_shelx_space_group_comment
;
The symmetry employed for this shelxl refinement is uniquely defined
by the following loop, which should always be used as a source of
symmetry information in preference to the above space-group names.
They are only intended as comments.
;
_olex2_refinement_description
;
1. Restrained distances
 Cu1-N2 \\sim Cu1-N2A
 with sigma of 0.02
 N2-C7 \\sim N2A-C7
 with sigma of 0.02
 N2-C6 \\sim N2A-C6
 with sigma of 0.02
2. Uiso/Uaniso restraints and constraints
Uanis(N2A) \\sim Ueq, Uanis(N2) \\sim Ueq: with sigma of 0.005 and sigma for
terminal atoms of 0.01
3. Rigid body (RIGU) restrains
 Cu1, O8
 with sigma for 1-2 distances of 0.004 and sigma for 1-3 distances of 0.004
4. Others
 Sof(H7BC)=Sof(H7BD)=Sof(H6BC)=Sof(H6BD)=Sof(N2A)=Sof(H2AA)=1-FVAR(1)
 Sof(N2)=Sof(H2A)=Sof(H7AA)=Sof(H7AB)=Sof(H6AA)=Sof(H6AB)=FVAR(1)
5.a Ternary CH refined with riding coordinates:
 N2(H2A), N2A(H2AA)
5.b Secondary CH2 refined with riding coordinates:
 N4(H4A,H4B), C7(H7AA,H7AB), C7(H7BC,H7BD), C6(H6AA,H6AB), C6(H6BC,H6BD),
 C13(H13A,H13B), C14(H14A,H14B)
5.c Aromatic/amide H refined with riding coordinates:
 C4(H4), C3(H3), C2(H2), C1(H1), C12(H12), C11(H11), C10(H10), C9(H9)
5.d Fitted hexagon refined as free rotating group:
 N1(C5,C4,C3,C2,C1), N3(C12,C11,C10,C9,C8)
;
_olex2_submission_special_instructions 'No special instructions were received'

loop_
_space_group_symop_operation_xyz
'x, y, z'
'-x, -y, -z'

loop_
_atom_site_label
_atom_site_type_symbol
_atom_site_fract_x
_atom_site_fract_y
_atom_site_fract_z
_atom_site_U_iso_or_equiv
_atom_site_adp_type
_atom_site_occupancy
_atom_site_site_symmetry_order
_atom_site_calc_flag
_atom_site_refinement_flags_posn
_atom_site_refinement_flags_adp
_atom_site_refinement_flags_occupancy
_atom_site_disorder_assembly
_atom_site_disorder_group
Cu1 Cu 0.78193(18) 0.33724(15) 0.75092(8) 0.0257(4) Uani 1 1 d D . . . .
N1 N 0.6831(8) 0.5838(6) 0.7932(4) 0.027(2) Uani 1 1 d G . . . .
C5 C 0.5750(9) 0.7194(8) 0.7419(3) 0.028(3) Uani 1 1 d G . . . .
C4 C 0.4951(9) 0.9001(7) 0.7635(4) 0.035(3) Uani 1 1 d G . . . .
H4 H 0.4213 0.9928 0.7285 0.042 Uiso 1 1 calc R U . . .
C3 C 0.5233(10) 0.9452(6) 0.8363(5) 0.042(3) Uani 1 1 d G . . . .
H3 H 0.4687 1.0687 0.8510 0.051 Uiso 1 1 calc R U . . .
C2 C 0.6313(10) 0.8096(8) 0.8875(4) 0.038(3) Uani 1 1 d G . . . .
H2 H 0.6505 0.8404 0.9373 0.046 Uiso 1 1 calc R U . . .
C1 C 0.7112(9) 0.6289(7) 0.8660(3) 0.032(3) Uani 1 1 d G . . . .
H1 H 0.7850 0.5362 0.9010 0.039 Uiso 1 1 calc R U . . .
Cl1 Cl 0.2788(4) 0.4810(3) 0.87760(15) 0.0253(6) Uani 1 1 d . . . . .
O1 O 0.1599(11) 0.3897(10) 0.8994(5) 0.045(2) Uani 1 1 d . . . . .
O2 O 0.4716(11) 0.3482(12) 0.8454(7) 0.068(3) Uani 1 1 d . . . . .
Cl2 Cl 1.2087(4) 0.2866(3) 0.61067(17) 0.0307(7) Uani 1 1 d . . . . .
N2 N 0.5929(17) 0.4625(13) 0.6749(7) 0.024(4) Uani 0.72(3) 1 d D U P A 1
H2A H 0.4711 0.4602 0.7062 0.029 Uiso 0.72(3) 1 calc R U P A 1
O3 O 0.2164(12) 0.6170(11) 0.8155(5) 0.055(2) Uani 1 1 d . . . . .
N3 N 0.8345(8) 0.1215(7) 0.6906(3) 0.026(2) Uani 1 1 d G . . . .
C12 C 0.9435(9) -0.0594(7) 0.7104(3) 0.028(2) Uani 1 1 d G . . . .
H12 H 0.9983 -0.0906 0.7590 0.034 Uiso 1 1 calc R U . . .
C11 C 0.9725(9) -0.1947(6) 0.6591(4) 0.033(3) Uani 1 1 d G . . . .
H11 H 1.0470 -0.3183 0.6727 0.039 Uiso 1 1 calc R U . . .
C10 C 0.8924(10) -0.1490(8) 0.5880(4) 0.036(3) Uani 1 1 d G . . . .
H10 H 0.9122 -0.2414 0.5530 0.044 Uiso 1 1 calc R U . . .
C9 C 0.7834(10) 0.0319(9) 0.5682(3) 0.036(3) Uani 1 1 d G . . . .
H9 H 0.7287 0.0632 0.5196 0.043 Uiso 1 1 calc R U . . .
C8 C 0.7545(9) 0.1672(7) 0.6195(4) 0.028(2) Uani 1 1 d G . . . .
O4 O 0.2803(18) 0.5573(14) 0.9482(6) 0.079(3) Uani 1 1 d . . . . .
N4 N 0.9677(11) 0.2073(11) 0.8250(5) 0.028(2) Uani 1 1 d . . . . .
H4A H 1.0719 0.1130 0.7958 0.033 Uiso 1 1 calc R U . . .
H4B H 1.0086 0.2837 0.8375 0.033 Uiso 1 1 calc R U . . .
O5 O 1.2686(15) 0.3161(12) 0.6804(5) 0.065(3) Uani 1 1 d . . . . .
O7 O 1.3074(17) 0.3271(17) 0.5363(6) 0.085(3) Uani 1 1 d . . . . .
C7 C 0.6528(16) 0.3608(15) 0.6012(7) 0.036(3) Uani 1 1 d D . . . .
H7AA H 0.7385 0.3966 0.5577 0.043 Uiso 0.72(3) 1 calc R U P A 1
H7AB H 0.5392 0.3867 0.5786 0.043 Uiso 0.72(3) 1 calc R U P A 1
H7BC H 0.6889 0.3815 0.5399 0.043 Uiso 0.28(3) 1 calc R U P A 2
H7BD H 0.5127 0.4001 0.6155 0.043 Uiso 0.28(3) 1 calc R U P A 2
O6 O 1.2455(13) 0.1029(11) 0.6106(6) 0.060(3) Uani 1 1 d . . . . .
C6 C 0.5496(16) 0.6542(14) 0.6688(7) 0.036(3) Uani 1 1 d D . . . .
H6AA H 0.6339 0.6722 0.6174 0.043 Uiso 0.72(3) 1 calc R U P A 1
H6AB H 0.4150 0.7286 0.6623 0.043 Uiso 0.72(3) 1 calc R U P A 1
H6BC H 0.4204 0.6606 0.6815 0.043 Uiso 0.28(3) 1 calc R U P A 2
H6BD H 0.5561 0.7349 0.6198 0.043 Uiso 0.28(3) 1 calc R U P A 2
C13 C 0.8918(14) 0.1350(13) 0.9064(6) 0.025(2) Uani 1 1 d . . . . .
H13A H 0.8463 0.0523 0.8932 0.030 Uiso 1 1 calc R U . . .
H13B H 0.7801 0.2371 0.9390 0.030 Uiso 1 1 calc R U . . .
C14 C 1.0392(14) 0.0349(13) 0.9601(6) 0.026(2) Uani 1 1 d . . . . .
H14A H 1.1511 -0.0677 0.9278 0.032 Uiso 1 1 calc R U . . .
H14B H 1.0847 0.1173 0.9736 0.032 Uiso 1 1 calc R U . . .
N2A N 0.693(4) 0.471(2) 0.6468(13) 0.023(10) Uani 0.28(3) 1 d D U P A 2
H2AA H 0.8063 0.4802 0.6098 0.027 Uiso 0.28(3) 1 calc R U P A 2
O8 O 1.0061(14) 0.3989(13) 0.6227(8) 0.087(4) Uani 1 1 d . . . . .

loop_
_atom_site_aniso_label
_atom_site_aniso_U_11
_atom_site_aniso_U_22
_atom_site_aniso_U_33
_atom_site_aniso_U_23
_atom_site_aniso_U_13
_atom_site_aniso_U_12
Cu1 0.0288(8) 0.0170(7) 0.0195(7) -0.0016(5) -0.0055(5) -0.0005(5)
N1 0.017(4) 0.017(4) 0.033(5) -0.002(4) 0.009(4) -0.004(4)
C5 0.018(5) 0.026(6) 0.025(6) 0.006(5) 0.005(5) -0.005(5)
C4 0.019(6) 0.024(6) 0.048(7) 0.004(5) 0.004(5) -0.005(5)
C3 0.024(6) 0.018(6) 0.071(9) -0.003(6) 0.001(6) -0.003(5)
C2 0.037(7) 0.032(6) 0.041(7) -0.023(6) 0.007(6) -0.014(6)
C1 0.039(7) 0.030(6) 0.016(6) -0.010(5) 0.007(5) -0.010(5)
Cl1 0.0310(14) 0.0211(12) 0.0203(13) -0.0070(10) -0.0027(11) -0.0090(11)
O1 0.035(5) 0.049(5) 0.060(6) -0.004(4) 0.006(4) -0.032(4)
O2 0.028(5) 0.048(5) 0.118(9) -0.035(6) 0.008(5) -0.012(4)
Cl2 0.0284(15) 0.0233(13) 0.0376(16) -0.0043(11) -0.0105(12) -0.0072(12)
N2 0.025(6) 0.022(5) 0.017(5) 0.000(4) 0.002(4) -0.007(4)
O3 0.052(5) 0.054(5) 0.058(6) 0.024(5) -0.025(5) -0.023(5)
N3 0.016(4) 0.026(5) 0.029(5) -0.010(4) 0.005(4) -0.006(4)
C12 0.017(5) 0.032(6) 0.028(6) -0.006(5) 0.004(5) -0.009(5)
C11 0.030(6) 0.027(6) 0.038(7) -0.014(5) 0.004(5) -0.012(5)
C10 0.045(7) 0.053(8) 0.023(6) -0.027(5) 0.015(5) -0.036(6)
C9 0.056(8) 0.041(7) 0.020(6) -0.008(5) -0.001(5) -0.031(6)
C8 0.028(6) 0.042(7) 0.024(6) 0.008(5) -0.008(5) -0.025(5)
O4 0.150(10) 0.085(7) 0.036(5) -0.003(5) -0.021(6) -0.080(8)
N4 0.024(5) 0.021(4) 0.029(5) 0.000(4) -0.006(4) -0.004(4)
O5 0.105(8) 0.055(6) 0.041(5) -0.005(4) -0.020(5) -0.038(6)
O7 0.110(9) 0.146(10) 0.026(5) 0.009(6) -0.007(5) -0.087(8)
C7 0.042(7) 0.043(7) 0.032(7) 0.003(5) -0.015(6) -0.026(6)
O6 0.077(7) 0.035(5) 0.073(7) -0.014(4) -0.028(5) -0.021(5)
C6 0.027(6) 0.035(6) 0.040(7) 0.010(5) -0.007(5) -0.012(5)
C13 0.032(6) 0.022(5) 0.021(5) -0.004(4) -0.005(5) -0.012(5)
C14 0.019(5) 0.022(5) 0.037(6) 0.002(5) -0.013(5) -0.006(4)
N2A 0.019(11) 0.022(11) 0.023(11) 0.002(5) -0.001(5) -0.009(6)
O8 0.051(6) 0.052(6) 0.146(11) -0.006(7) -0.028(7) -0.009(5)

loop_
_atom_type_symbol
_atom_type_description
_atom_type_scat_dispersion_real
_atom_type_scat_dispersion_imag
_atom_type_scat_source
C C 0.0033 0.0016 'International Tables Vol C Tables 4.2.6.8 and 6.1.1.4'
H H 0.0000 0.0000 'International Tables Vol C Tables 4.2.6.8 and 6.1.1.4'
Cl Cl 0.1484 0.1585 'International Tables Vol C Tables 4.2.6.8 and 6.1.1.4'
Cu Cu 0.3201 1.2651 'International Tables Vol C Tables 4.2.6.8 and 6.1.1.4'
N N 0.0061 0.0033 'International Tables Vol C Tables 4.2.6.8 and 6.1.1.4'
O O 0.0106 0.0060 'International Tables Vol C Tables 4.2.6.8 and 6.1.1.4'

loop_
_geom_angle_atom_site_label_1
_geom_angle_atom_site_label_2
_geom_angle_atom_site_label_3
_geom_angle
_geom_angle_site_symmetry_1
_geom_angle_site_symmetry_3
_geom_angle_publ_flag
N1 Cu1 N2 84.3(3) . . ?
N1 Cu1 N3 165.9(2) . . ?
N1 Cu1 N2A 83.4(5) . . ?
N3 Cu1 N2 81.6(3) . . ?
N3 Cu1 N2A 83.8(5) . . ?
N4 Cu1 N1 97.3(3) . . ?
N4 Cu1 N2 178.3(4) . . ?
N4 Cu1 N3 96.8(3) . . ?
N4 Cu1 N2A 156.0(9) . . ?
C5 N1 Cu1 113.2(3) . . ?
C5 N1 C1 120.0 . . ?
C1 N1 Cu1 126.8(3) . . ?
N1 C5 C4 120.0 . . ?
N1 C5 C6 114.7(5) . . ?
C4 C5 C6 125.2(5) . . ?
C5 C4 H4 120.0 . . ?
C3 C4 C5 120.0 . . ?
C3 C4 H4 120.0 . . ?
C4 C3 H3 120.0 . . ?
C4 C3 C2 120.0 . . ?
C2 C3 H3 120.0 . . ?
C3 C2 H2 120.0 . . ?
C1 C2 C3 120.0 . . ?
C1 C2 H2 120.0 . . ?
N1 C1 H1 120.0 . . ?
C2 C1 N1 120.0 . . ?
C2 C1 H1 120.0 . . ?
O2 Cl1 O1 107.7(5) . . ?
O3 Cl1 O1 111.4(5) . . ?
O3 Cl1 O2 109.3(6) . . ?
O4 Cl1 O1 111.4(6) . . ?
O4 Cl1 O2 107.6(7) . . ?
O4 Cl1 O3 109.4(6) . . ?
O7 Cl2 O5 109.3(6) . . ?
O7 Cl2 O6 110.0(7) . . ?
O7 Cl2 O8 112.2(7) . . ?
O6 Cl2 O5 110.0(5) . . ?
O6 Cl2 O8 108.2(6) . . ?
O8 Cl2 O5 107.1(7) . . ?
Cu1 N2 H2A 105.8 . . ?
C7 N2 Cu1 110.4(7) . . ?
C7 N2 H2A 105.8 . . ?
C7 N2 C6 120.5(10) . . ?
C6 N2 Cu1 107.4(7) . . ?
C6 N2 H2A 105.8 . . ?
C12 N3 Cu1 127.4(3) . . ?
C12 N3 C8 120.0 . . ?
C8 N3 Cu1 112.5(3) . . ?
N3 C12 H12 120.0 . . ?
N3 C12 C11 120.0 . . ?
C11 C12 H12 120.0 . . ?
C12 C11 H11 120.0 . . ?
C10 C11 C12 120.0 . . ?
C10 C11 H11 120.0 . . ?
C11 C10 H10 120.0 . . ?
C11 C10 C9 120.0 . . ?
C9 C10 H10 120.0 . . ?
C10 C9 H9 120.0 . . ?
C10 C9 C8 120.0 . . ?
C8 C9 H9 120.0 . . ?
N3 C8 C7 115.8(6) . . ?
C9 C8 N3 120.0 . . ?
C9 C8 C7 124.1(6) . . ?
Cu1 N4 H4A 108.5 . . ?
Cu1 N4 H4B 108.5 . . ?
H4A N4 H4B 107.5 . . ?
C13 N4 Cu1 115.2(6) . . ?
C13 N4 H4A 108.5 . . ?
C13 N4 H4B 108.5 . . ?
N2 C7 C8 110.6(8) . . ?
N2 C7 H7AA 109.5 . . ?
N2 C7 H7AB 109.5 . . ?
C8 C7 H7AA 109.5 . . ?
C8 C7 H7AB 109.5 . . ?
C8 C7 H7BC 108.9 . . ?
C8 C7 H7BD 108.9 . . ?
H7AA C7 H7AB 108.1 . . ?
H7BC C7 H7BD 107.7 . . ?
N2A C7 C8 113.5(10) . . ?
N2A C7 H7BC 108.9 . . ?
N2A C7 H7BD 108.9 . . ?
C5 C6 N2 114.1(8) . . ?
C5 C6 H6AA 108.7 . . ?
C5 C6 H6AB 108.7 . . ?
C5 C6 H6BC 109.1 . . ?
C5 C6 H6BD 109.1 . . ?
N2 C6 H6AA 108.7 . . ?
N2 C6 H6AB 108.7 . . ?
H6AA C6 H6AB 107.6 . . ?
H6BC C6 H6BD 107.8 . . ?
N2A C6 C5 112.7(10) . . ?
N2A C6 H6BC 109.1 . . ?
N2A C6 H6BD 109.1 . . ?
N4 C13 H13A 108.9 . . ?
N4 C13 H13B 108.9 . . ?
N4 C13 C14 113.2(8) . . ?
H13A C13 H13B 107.7 . . ?
C14 C13 H13A 108.9 . . ?
C14 C13 H13B 108.9 . . ?
C13 C14 H14A 109.2 . . ?
C13 C14 H14B 109.2 . . ?
C14 C14 C13 112.1(10) 2_757 . ?
C14 C14 H14A 109.2 2_757 . ?
C14 C14 H14B 109.2 2_757 . ?
H14A C14 H14B 107.9 . . ?
Cu1 N2A H2AA 105.7 . . ?
C7 N2A Cu1 109.5(11) . . ?
C7 N2A C6 120.1(15) . . ?
C7 N2A H2AA 105.7 . . ?
C6 N2A Cu1 109.1(11) . . ?
C6 N2A H2AA 105.7 . . ?

loop_
_geom_bond_atom_site_label_1
_geom_bond_atom_site_label_2
_geom_bond_distance
_geom_bond_site_symmetry_2
_geom_bond_publ_flag
Cu1 N1 1.978(4) . ?
Cu1 N2 2.013(10) . ?
Cu1 N3 1.984(4) . ?
Cu1 N4 1.977(8) . ?
Cu1 N2A 2.003(17) . ?
N1 C5 1.3900 . ?
N1 C1 1.3900 . ?
C5 C4 1.3900 . ?
C5 C6 1.468(12) . ?
C4 H4 0.9500 . ?
C4 C3 1.3900 . ?
C3 H3 0.9500 . ?
C3 C2 1.3900 . ?
C2 H2 0.9500 . ?
C2 C1 1.3900 . ?
C1 H1 0.9500 . ?
Cl1 O1 1.449(8) . ?
Cl1 O2 1.430(8) . ?
Cl1 O3 1.413(8) . ?
Cl1 O4 1.392(9) . ?
Cl2 O5 1.430(9) . ?
Cl2 O7 1.381(10) . ?
Cl2 O6 1.424(8) . ?
Cl2 O8 1.426(10) . ?
N2 H2A 1.0000 . ?
N2 C7 1.411(14) . ?
N2 C6 1.471(14) . ?
N3 C12 1.3900 . ?
N3 C8 1.3900 . ?
C12 H12 0.9500 . ?
C12 C11 1.3900 . ?
C11 H11 0.9500 . ?
C11 C10 1.3900 . ?
C10 H10 0.9500 . ?
C10 C9 1.3900 . ?
C9 H9 0.9500 . ?
C9 C8 1.3900 . ?
C8 C7 1.461(12) . ?
N4 H4A 0.9100 . ?
N4 H4B 0.9100 . ?
N4 C13 1.504(13) . ?
C7 H7AA 0.9900 . ?
C7 H7AB 0.9900 . ?
C7 H7BC 0.9900 . ?
C7 H7BD 0.9900 . ?
C7 N2A 1.44(2) . ?
C6 H6AA 0.9900 . ?
C6 H6AB 0.9900 . ?
C6 H6BC 0.9900 . ?
C6 H6BD 0.9900 . ?
C6 N2A 1.445(19) . ?
C13 H13A 0.9900 . ?
C13 H13B 0.9900 . ?
C13 C14 1.507(13) . ?
C14 C14 1.48(2) 2_757 ?
C14 H14A 0.9900 . ?
C14 H14B 0.9900 . ?
N2A H2AA 1.0000 . ?

loop_
_geom_torsion_atom_site_label_1
_geom_torsion_atom_site_label_2
_geom_torsion_atom_site_label_3
_geom_torsion_atom_site_label_4
_geom_torsion
_geom_torsion_site_symmetry_1
_geom_torsion_site_symmetry_2
_geom_torsion_site_symmetry_3
_geom_torsion_site_symmetry_4
_geom_torsion_publ_flag
Cu1 N1 C5 C4 179.8(4) . . . . ?
Cu1 N1 C5 C6 2.1(6) . . . . ?
Cu1 N1 C1 C2 -179.8(5) . . . . ?
Cu1 N2 C7 C8 32.5(11) . . . . ?
Cu1 N2 C6 C5 -26.1(11) . . . . ?
Cu1 N3 C12 C11 -177.4(5) . . . . ?
Cu1 N3 C8 C9 177.7(4) . . . . ?
Cu1 N3 C8 C7 1.5(7) . . . . ?
Cu1 N4 C13 C14 179.2(6) . . . . ?
N1 C5 C4 C3 0.0 . . . . ?
N1 C5 C6 N2 16.7(11) . . . . ?
N1 C5 C6 N2A -20.6(15) . . . . ?
C5 N1 C1 C2 0.0 . . . . ?
C5 C4 C3 C2 0.0 . . . . ?
C5 C6 N2A Cu1 28.4(18) . . . . ?
C5 C6 N2A C7 155.9(15) . . . . ?
C4 C5 C6 N2 -160.9(7) . . . . ?
C4 C5 C6 N2A 161.8(13) . . . . ?
C4 C3 C2 C1 0.0 . . . . ?
C3 C2 C1 N1 0.0 . . . . ?
C1 N1 C5 C4 0.0 . . . . ?
C1 N1 C5 C6 -177.7(7) . . . . ?
N3 C12 C11 C10 0.0 . . . . ?
N3 C8 C7 N2 -22.7(11) . . . . ?
N3 C8 C7 N2A 14.9(15) . . . . ?
C12 N3 C8 C9 0.0 . . . . ?
C12 N3 C8 C7 -176.3(7) . . . . ?
C12 C11 C10 C9 0.0 . . . . ?
C11 C10 C9 C8 0.0 . . . . ?
C10 C9 C8 N3 0.0 . . . . ?
C10 C9 C8 C7 176.0(8) . . . . ?
C9 C8 C7 N2 161.2(7) . . . . ?
C9 C8 C7 N2A -161.2(13) . . . . ?
C8 N3 C12 C11 0.0 . . . . ?
C8 C7 N2A Cu1 -23.3(18) . . . . ?
C8 C7 N2A C6 -150.6(15) . . . . ?
N4 C13 C14 C14 -180.0(10) . . . 2_757 ?
C7 N2 C6 C5 -153.7(10) . . . . ?
C6 C5 C4 C3 177.5(8) . . . . ?
C6 N2 C7 C8 158.7(10) . . . . ?
